data_2003976
loop_
_publ_author_name
'Tani, K.'
'Onouchi, J.'
'Yamagata, T.'
'Kataoka, Y.'

_publ_section_title
;(1<i>S</i>,2<i>S</i>)-(+)-1,2-Bis[(dicyclohexyl)phosphinomethyl]cyclopentane.2CS~2~
 and (+-)-1,2-Bis(dicyclohexylphosphinomethyl)cyclopentane
;
_journal_issue 10
_journal_name_full 'Acta Crystallographica Section C'
_journal_page_first 2073
_journal_page_last 2076
_journal_paper_doi 10.1107/S0108270195004033
_journal_volume 51
_journal_year 1995
_chemical_compound_source 'crystallization from CS~2~-ethanol'
_chemical_formula_moiety 'C31 H56 P2 , 2C S2'
_chemical_formula_sum 'C33 H56 P2 S4'
_chemical_formula_weight 643.02
_space_group_IT_number 4
_symmetry_cell_setting monoclinic
_symmetry_space_group_name_Hall 'P 2yb'
_symmetry_space_group_name_H-M 'P 1 21 1'
_atom_type_scat_source 'IntTabIV Table 2.2B'
_cell_angle_alpha 90
_cell_angle_beta 107.84(3)
_cell_angle_gamma 90
_cell_formula_units_Z 2
_cell_length_a 10.000(3)
_cell_length_b 25.705(6)
_cell_length_c 7.323(2)
_cell_measurement_reflns_used 41
_cell_measurement_temperature 299(2)
_cell_measurement_theta_max 28.7
_cell_measurement_theta_min 20.0
_cell_volume 1791.9(9)
_diffrn_measurement_device 'Rigaku AFC-5R'
_diffrn_measurement_method \w-2\q
_diffrn_radiation_type CuK\a
_diffrn_radiation_wavelength 1.54178
_diffrn_reflns_av_R_equivalents 0.021
_diffrn_reflns_limit_h_max 11
_diffrn_reflns_limit_h_min -11
_diffrn_reflns_limit_k_max 29
_diffrn_reflns_limit_k_min -29
_diffrn_reflns_limit_l_max 8
_diffrn_reflns_limit_l_min 0
_diffrn_reflns_number 6268
_diffrn_reflns_theta_max 63.0
_diffrn_standards_decay_% 0
_diffrn_standards_interval_count 200
_diffrn_standards_number 3
_exptl_absorpt_coefficient_mu 3.40
_exptl_absorpt_correction_T_max 1.000
_exptl_absorpt_correction_T_min 0.886
_exptl_absorpt_correction_type 'empirical, \y scan (North, Philips & Mathews,1968)'
_exptl_crystal_colour red
_exptl_crystal_density_diffrn 1.192
_exptl_crystal_density_meas 1.205(1)
_exptl_crystal_description prism
_exptl_crystal_size_max 0.43
_exptl_crystal_size_mid 0.07
_exptl_crystal_size_min 0.05
_refine_diff_density_max 0.84
_refine_diff_density_min -0.62
_refine_ls_extinction_method none
_refine_ls_goodness_of_fit_obs 0.771
_refine_ls_hydrogen_treatment refxyz
_refine_ls_number_parameters 519
_refine_ls_number_reflns 4941
_refine_ls_R_factor_obs 0.047
_refine_ls_shift/esd_max 0.0019
_refine_ls_structure_factor_coef F
_refine_ls_weighting_details 'w = 1/\s^2^(F)'
_refine_ls_weighting_scheme calc
_refine_ls_wR_factor_obs 0.048
_reflns_number_observed 4941
_reflns_number_total 5789
_reflns_observed_criterion Fo>2\s(Fo)
_cod_data_source_file as1173.cif
_cod_data_source_block 1
_cod_depositor_comments
;
The following automatic conversions were performed:

'_refine_ls_weighting_scheme' value '1/\s^2^(F)' was changed to
'calc'. New tag '_refine_ls_weighting_details' was created. The value
of the new tag was set to 'w = 1/\s^2^(F)'.

Automatic conversion script
Id: cif_fix_values 3143 2015-03-26 13:38:13Z robertas 
;
_cod_original_cell_volume 1791.9(8)
_cod_original_sg_symbol_Hall 'P 2y1'
_cod_original_sg_symbol_H-M 'P 21'
_cod_database_code 2003976

loop_
_symmetry_equiv_pos_as_xyz
x,y,z
-x,y+1/2,-z

loop_
_atom_site_label
_atom_site_fract_x
_atom_site_fract_y
_atom_site_fract_z
_atom_site_U_iso_or_equiv
P(1) 0.8032(1) 0.2500 0.6434(2) 0.035(1)
P(2) 0.9125(1) 0.4791(1) 0.5149(2) 0.034(1)
C(1) 0.7349(6) 0.3161(2) 0.6001(8) 0.040(3)
C(2) 0.6902(4) 0.3367(2) 0.3937(6) 0.033(2)
C(3) 0.5340(5) 0.3280(2) 0.2829(8) 0.044(2)
C(4) 0.4998(6) 0.3693(2) 0.1266(9) 0.055(3)
C(5) 0.6155(6) 0.4094(2) 0.1812(9) 0.054(3)
C(6) 0.7044(4) 0.3963(2) 0.3859(7) 0.035(2)
C(7) 0.8599(4) 0.4130(2) 0.4355(8) 0.038(2)
C(8) 0.9863(4) 0.2492(2) 0.6444(7) 0.042(2)
C(9) 1.0076(5) 0.2643(2) 0.4534(9) 0.053(3)
C(10) 1.1642(6) 0.2561(3) 0.4682(12) 0.072(4)
C(11) 1.2612(7) 0.2865(3) 0.6347(14) 0.082(5)
C(12) 1.2346(6) 0.2729(3) 0.8218(14) 0.080(4)
C(13) 1.0806(6) 0.2813(3) 0.8104(10) 0.064(3)
C(14) 0.6990(4) 0.2064(2) 0.4578(7) 0.036(2)
C(15) 0.5534(5) 0.1966(2) 0.4869(8) 0.044(3)
C(16) 0.4633(6) 0.1642(2) 0.3233(9) 0.052(3)
C(17) 0.5341(6) 0.1123(2) 0.3077(9) 0.053(3)
C(18) 0.6760(6) 0.1226(2) 0.2781(9) 0.050(3)
C(19) 0.7716(6) 0.1546(2) 0.4421(9) 0.048(3)
C(20) 0.8053(5) 0.5259(2) 0.3420(7) 0.036(2)
C(21) 0.8793(5) 0.5774(2) 0.3238(9) 0.044(3)
C(22) 0.7816(6) 0.6108(2) 0.1689(9) 0.050(3)
C(23) 0.6428(6) 0.6217(2) 0.2113(9) 0.051(3)
C(24) 0.5701(6) 0.5714(2) 0.2307(9) 0.052(3)
C(25) 0.6676(5) 0.5373(2) 0.3866(8) 0.044(3)
C(26) 1.0967(5) 0.4844(2) 0.5249(7) 0.038(2)
C(27) 1.1928(5) 0.4519(2) 0.6901(9) 0.054(3)
C(28) 1.3463(5) 0.4619(3) 0.7025(11) 0.071(4)
C(29) 1.3737(7) 0.4508(3) 0.5165(13) 0.083(4)
C(30) 1.2770(6) 0.4818(3) 0.3533(11) 0.071(4)
C(31) 1.1220(6) 0.4712(2) 0.3334(9) 0.055(3)
C(32) 0.7929(5) 0.2275(2) 0.8764(7) 0.045(2)
S(1) 0.8953(2) 0.1766(1) 0.9647(2) 0.072(1)
S(2) 0.6806(2) 0.2583(1) 0.9637(2) 0.068(1)
C(33) 0.9022(5) 0.4921(2) 0.7567(8) 0.050(3)
S(3) 0.8335(2) 0.4471(1) 0.8591(2) 0.097(1)
S(4) 0.9706(2) 0.5498(1) 0.8385(2) 0.071(1)
H(11) 0.822(7) 0.339(2) 0.693(9) 0.052
H(12) 0.685(7) 0.320(3) 0.663(10) 0.052
H(2) 0.745(7) 0.320(2) 0.325(10) 0.052
H(31) 0.477(6) 0.334(2) 0.384(10) 0.052
H(32) 0.507(6) 0.291(2) 0.227(9) 0.052
H(41) 0.423(7) 0.385(2) 0.131(10) 0.052
H(42) 0.482(6) 0.354(3) 0.005(10) 0.052
H(51) 0.584(6) 0.446(3) 0.146(9) 0.052
H(52) 0.667(7) 0.409(3) 0.091(10) 0.052
H(6) 0.676(7) 0.411(2) 0.484(9) 0.052
H(71) 0.907(6) 0.392(2) 0.544(10) 0.052
H(72) 0.890(6) 0.408(2) 0.313(9) 0.052
H(8) 1.013(6) 0.210(3) 0.668(9) 0.052
H(91) 0.988(6) 0.301(3) 0.428(9) 0.052
H(92) 0.927(6) 0.243(2) 0.332(9) 0.052
H(101) 1.165(7) 0.269(3) 0.351(10) 0.052
H(102) 1.191(6) 0.215(3) 0.474(9) 0.052
H(111) 1.236(6) 0.325(3) 0.609(9) 0.052
H(112) 1.357(7) 0.277(2) 0.639(9) 0.052
H(121) 1.270(6) 0.299(3) 0.921(10) 0.052
H(122) 1.259(6) 0.235(3) 0.823(9) 0.052
H(131) 1.062(7) 0.280(2) 0.933(10) 0.052
H(132) 1.051(7) 0.319(2) 0.780(9) 0.052
H(14) 0.683(6) 0.226(2) 0.331(10) 0.052
H(151) 0.507(6) 0.231(3) 0.483(9) 0.052
H(152) 0.572(6) 0.176(2) 0.611(10) 0.052
H(161) 0.441(6) 0.184(2) 0.199(10) 0.052
H(162) 0.369(6) 0.161(2) 0.337(9) 0.052
H(171) 0.470(7) 0.093(2) 0.210(10) 0.052
H(172) 0.545(6) 0.091(3) 0.422(10) 0.052
H(181) 0.664(6) 0.141(2) 0.153(11) 0.052
H(182) 0.724(6) 0.092(3) 0.262(10) 0.052
H(191) 0.855(6) 0.160(2) 0.420(10) 0.052
H(192) 0.793(6) 0.136(2) 0.568(10) 0.052
H(20) 0.781(6) 0.503(2) 0.214(10) 0.052
H(211) 0.957(7) 0.567(2) 0.283(9) 0.052
H(212) 0.901(7) 0.594(2) 0.455(10) 0.052
H(221) 0.762(6) 0.591(2) 0.043(10) 0.052
H(222) 0.832(6) 0.647(2) 0.142(9) 0.052
H(231) 0.593(6) 0.645(3) 0.121(10) 0.052
H(232) 0.661(6) 0.643(2) 0.341(10) 0.052
H(241) 0.544(6) 0.551(2) 0.113(9) 0.052
H(242) 0.487(7) 0.579(2) 0.268(10) 0.052
H(251) 0.692(6) 0.557(2) 0.513(10) 0.052
H(252) 0.625(6) 0.505(2) 0.411(9) 0.052
H(26) 1.116(6) 0.521(2) 0.562(9) 0.052
H(271) 1.173(6) 0.411(2) 0.688(9) 0.052
H(272) 1.177(6) 0.466(2) 0.811(10) 0.052
H(281) 1.417(6) 0.442(2) 0.807(9) 0.052
H(282) 1.382(6) 0.505(2) 0.759(9) 0.052
H(291) 1.356(6) 0.408(3) 0.468(9) 0.052
H(292) 1.476(7) 0.459(2) 0.536(9) 0.052
H(301) 1.293(7) 0.475(3) 0.246(10) 0.052
H(302) 1.285(6) 0.526(2) 0.379(9) 0.052
H(311) 1.064(6) 0.495(2) 0.232(9) 0.052
H(312) 1.096(6) 0.431(3) 0.293(9) 0.052

loop_
_geom_angle_atom_site_label_1
_geom_angle_atom_site_label_2
_geom_angle_atom_site_label_3
_geom_angle
_geom_angle_publ_flag
C(1) P(1) C(8) 109.4(3) yes
C(1) P(1) C(32) 109.3(3) yes
C(8) P(1) C(32) 109.5(3) yes
C(7) P(2) C(20) 109.9(3) yes
C(7) P(2) C(33) 112.4(3) yes
C(20) P(2) C(33) 110.7(3) yes
P(1) C(1) C(2) 118.2(3) yes
P(1) C(8) C(9) 114.5(4) yes
P(1) C(8) C(13) 111.7(4) yes
P(1) C(14) C(18) 149.6(2) no
P(2) C(20) C(21) 115.3(4) yes
P(2) C(20) C(25) 110.5(4) yes
P(2) C(26) C(30) 148.6(3) no
P(1) C(32) S(1) 113.9(2) yes
S(1) C(32) S(2) 129.5(4) yes
P(2) C(33) S(4) 111.7(3) yes
C(1) P(1) C(14) 110.2(3) yes
C(8) P(1) C(14) 109.9(3) yes
C(14) P(1) C(32) 108.5(2) yes
C(7) P(2) C(26) 105.7(3) yes
C(20) P(2) C(26) 110.4(3) yes
C(26) P(2) C(33) 107.6(2) yes
P(2) C(7) C(6) 120.4(3) yes
P(1) C(8) C(12) 146.5(3) no
P(1) C(14) C(15) 110.0(4) yes
P(1) C(14) C(19) 114.4(3) yes
P(2) C(20) C(22) 150.1(2) no
P(2) C(26) C(27) 111.7(3) yes
P(2) C(26) C(31) 113.2(3) yes
P(1) C(32) S(2) 116.5(4) yes
P(2) C(33) S(3) 118.0(3) yes
S(3) C(33) S(4) 130.3(3) yes
C(1) C(2) C(3) 114.3(4) no
C(3) C(2) C(6) 102.4(4) no
C(3) C(4) C(5) 107.4(4) no
C(2) C(6) C(5) 102.9(5) no
C(5) C(6) C(7) 114.2(4) no
C(8) C(9) C(10) 108.8(6) no
C(10) C(11) C(12) 111.2(8) no
C(8) C(13) C(12) 109.4(7) no
C(14) C(15) C(16) 109.7(6) no
C(16) C(17) C(18) 109.4(6) no
C(14) C(19) C(18) 109.3(6) no
C(20) C(21) C(22) 109.5(6) no
C(22) C(23) C(24) 110.7(6) no
C(20) C(25) C(24) 111.0(5) no
C(26) C(27) C(28) 109.2(6) no
C(28) C(29) C(30) 111.5(7) no
C(26) C(31) C(30) 108.5(5) no
C(1) C(2) C(6) 112.2(3) no
C(2) C(3) C(4) 104.7(5) no
C(4) C(5) C(6) 106.1(4) no
C(2) C(6) C(7) 111.4(4) no
C(9) C(8) C(13) 111.5(5) no
C(9) C(10) C(11) 111.6(6) no
C(11) C(12) C(13) 111.7(7) no
C(15) C(14) C(19) 110.7(5) no
C(15) C(16) C(17) 111.3(5) no
C(17) C(18) C(19) 111.5(5) no
C(21) C(20) C(25) 109.9(5) no
C(21) C(22) C(23) 111.5(5) no
C(23) C(24) C(25) 110.3(6) no
C(27) C(26) C(31) 111.1(5) no
C(27) C(28) C(29) 112.0(6) no
C(29) C(30) C(31) 111.3(7) no
C(2) C(1) H(11) 111(4) no
C(1) C(2) H(2) 109(4) no
C(6) C(2) H(2) 112(4) no
C(2) C(3) H(32) 116(4) no
C(4) C(3) H(32) 112(4) no
C(3) C(4) H(42) 111(4) no
C(5) C(4) H(42) 116(4) no
C(4) C(5) H(52) 110(4) no
C(6) C(5) H(52) 114(4) no
C(5) C(6) H(6) 116(4) no
C(6) C(7) H(71) 104(4) no
C(9) C(8) H(8) 107(4) no
C(8) C(9) H(91) 110(4) no
C(10) C(9) H(91) 107(4) no
C(9) C(10) H(101) 101(4) no
C(11) C(10) H(101) 112(4) no
C(10) C(11) H(111) 107(4) no
C(12) C(11) H(111) 107(4) no
C(11) C(12) H(121) 113(4) no
C(13) C(12) H(121) 94(4) no
C(8) C(13) H(131) 118(4) no
C(12) C(13) H(131) 115(4) no
C(15) C(14) H(14) 108(4) no
C(14) C(15) H(151) 108(4) no
C(16) C(15) H(151) 108(4) no
C(15) C(16) H(161) 111(4) no
C(17) C(16) H(161) 110(4) no
C(16) C(17) H(171) 107(5) no
C(2) C(1) H(12) 119(5) no
C(3) C(2) H(2) 108(4) no
C(2) C(3) H(31) 107(4) no
C(4) C(3) H(31) 112(4) no
C(3) C(4) H(41) 107(5) no
C(5) C(4) H(41) 107(5) no
C(4) C(5) H(51) 115(4) no
C(6) C(5) H(51) 120(4) no
C(2) C(6) H(6) 109(4) no
C(7) C(6) H(6) 104(4) no
C(6) C(7) H(72) 107(4) no
C(13) C(8) H(8) 109(4) no
C(8) C(9) H(92) 109(3) no
C(10) C(9) H(92) 117(3) no
C(9) C(10) H(102) 111(4) no
C(11) C(10) H(102) 112(4) no
C(10) C(11) H(112) 106(4) no
C(12) C(11) H(112) 111(4) no
C(11) C(12) H(122) 97(4) no
C(13) C(12) H(122) 112(4) no
C(8) C(13) H(132) 106(4) no
C(12) C(13) H(132) 111(4) no
C(19) C(14) H(14) 107(4) no
C(14) C(15) H(152) 107(4) no
C(16) C(15) H(152) 109(4) no
C(15) C(16) H(162) 109(4) no
C(17) C(16) H(162) 114(4) no
C(16) C(17) H(172) 111(4) no
C(18) C(17) H(171) 116(5) no
C(17) C(18) H(181) 111(5) no
C(19) C(18) H(181) 110(5) no
C(14) C(19) H(191) 111(5) no
C(18) C(19) H(191) 109(5) no
C(21) C(20) H(20) 113(4) no
C(20) C(21) H(211) 105(4) no
C(22) C(21) H(211) 109(4) no
C(21) C(22) H(221) 107(4) no
C(23) C(22) H(221) 110(4) no
C(22) C(23) H(231) 108(5) no
C(24) C(23) H(231) 117(5) no
C(23) C(24) H(241) 113(4) no
C(25) C(24) H(241) 107(4) no
C(20) C(25) H(251) 108(4) no
C(24) C(25) H(251) 109(4) no
C(27) C(26) H(26) 106(4) no
C(26) C(27) H(271) 117(4) no
C(28) C(27) H(271) 110(4) no
C(27) C(28) H(281) 115(4) no
C(29) C(28) H(281) 108(4) no
C(28) C(29) H(291) 114(3) no
C(30) C(29) H(291) 105(4) no
C(29) C(30) H(301) 111(5) no
C(31) C(30) H(301) 110(5) no
C(26) C(31) H(311) 109(4) no
C(30) C(31) H(311) 108(4) no
C(18) C(17) H(172) 111(4) no
C(17) C(18) H(182) 114(4) no
C(19) C(18) H(182) 109(4) no
C(14) C(19) H(192) 109(4) no
C(18) C(19) H(192) 112(4) no
C(25) C(20) H(20) 108(4) no
C(20) C(21) H(212) 105(4) no
C(22) C(21) H(212) 112(4) no
C(21) C(22) H(222) 113(4) no
C(23) C(22) H(222) 112(4) no
C(22) C(23) H(232) 111(4) no
C(24) C(23) H(232) 108(4) no
C(23) C(24) H(242) 109(4) no
C(25) C(24) H(242) 108(4) no
C(20) C(25) H(252) 110(4) no
C(24) C(25) H(252) 114(4) no
C(31) C(26) H(26) 113(4) no
C(26) C(27) H(272) 106(4) no
C(28) C(27) H(272) 108(4) no
C(27) C(28) H(282) 111(3) no
C(29) C(28) H(282) 112(3) no
C(28) C(29) H(292) 107(4) no
C(30) C(29) H(292) 113(4) no
C(29) C(30) H(302) 113(3) no
C(31) C(30) H(302) 102(3) no
C(26) C(31) H(312) 112(4) no
C(30) C(31) H(312) 110(4) no

loop_
_geom_bond_atom_site_label_1
_geom_bond_atom_site_label_2
_geom_bond_distance
_geom_bond_publ_flag
P(1) C(1) 1.824(6) yes
P(1) C(14) 1.822(6) yes
P(2) C(7) 1.821(6) yes
P(2) C(26) 1.825(5) yes
C(32) S(1) 1.664(6) yes
C(33) S(3) 1.639(6) yes
P(1) C(8) 1.828(6) yes
P(1) C(32) 1.835(5) yes
P(2) C(20) 1.834(6) yes
P(2) C(33) 1.835(6) yes
C(32) S(2) 1.654(6) yes
C(33) S(4) 1.667(6) yes
C(1) C(2) 1.533(7) no
C(2) C(6) 1.541(7) no
C(4) C(5) 1.509(9) no
C(6) C(7) 1.546(8) no
C(8) C(13) 1.531(9) no
C(10) C(11) 1.520(10) no
C(12) C(13) 1.530(10) no
C(14) C(19) 1.538(9) no
C(16) C(17) 1.530(10) no
C(18) C(19) 1.530(10) no
C(20) C(25) 1.538(8) no
C(22) C(23) 1.538(9) no
C(24) C(25) 1.530(9) no
C(26) C(31) 1.537(8) no
C(28) C(29) 1.500(10) no
C(30) C(31) 1.540(10) no
C(2) C(3) 1.540(8) no
C(3) C(4) 1.520(9) no
C(5) C(6) 1.527(8) no
C(8) C(9) 1.528(9) no
C(9) C(10) 1.550(10) no
C(11) C(12) 1.510(10) no
C(14) C(15) 1.555(8) no
C(15) C(16) 1.511(9) no
C(17) C(18) 1.520(10) no
C(20) C(21) 1.542(8) no
C(21) C(22) 1.517(9) no
C(23) C(24) 1.510(10) no
C(26) C(27) 1.540(9) no
C(27) C(28) 1.530(10) no
C(29) C(30) 1.510(10) no
C(1) H(11) 1.10(7) no
C(2) H(2) 0.96(7) no
C(3) H(32) 1.03(7) no
C(4) H(42) 0.95(7) no
C(5) H(52) 0.96(7) no
C(7) H(71) 0.95(7) no
C(8) H(8) 1.04(7) no
C(9) H(92) 1.14(7) no
C(10) H(102) 1.10(7) no
C(11) H(112) 0.98(7) no
C(12) H(122) 1.00(7) no
C(13) H(132) 1.02(7) no
C(15) H(151) 1.00(7) no
C(16) H(161) 1.00(7) no
C(17) H(171) 0.94(7) no
C(18) H(181) 1.00(8) no
C(19) H(191) 0.90(7) no
C(20) H(20) 1.07(7) no
C(21) H(212) 1.01(7) no
C(22) H(222) 1.10(7) no
C(23) H(232) 1.06(7) no
C(24) H(242) 0.97(7) no
C(25) H(252) 0.98(7) no
C(27) H(271) 1.07(7) no
C(28) H(281) 1.01(7) no
C(29) H(292) 1.00(7) no
C(30) H(302) 1.14(7) no
C(31) H(312) 1.09(7) no
C(1) H(12) 0.79(7) no
C(3) H(31) 1.08(7) no
C(4) H(41) 0.87(7) no
C(5) H(51) 1.01(7) no
C(6) H(6) 0.93(7) no
C(7) H(72) 1.04(7) no
C(9) H(91) 0.96(7) no
C(10) H(101) 0.93(7) no
C(11) H(111) 1.02(7) no
C(12) H(121) 0.97(7) no
C(13) H(131) 0.98(8) no
C(14) H(14) 1.02(7) no
C(15) H(152) 1.02(7) no
C(16) H(162) 0.98(7) no
C(17) H(172) 0.98(7) no
C(18) H(182) 0.95(7) no
C(19) H(192) 1.01(8) no
C(21) H(211) 0.95(7) no
C(22) H(221) 1.02(7) no
C(23) H(231) 0.92(7) no
C(24) H(241) 0.98(7) no
C(25) H(251) 1.01(7) no
C(26) H(26) 0.99(7) no
C(27) H(272) 1.01(7) no
C(29) H(291) 1.16(7) no
C(30) H(301) 0.86(7) no
C(31) H(311) 1.00(7) no
